data_7110576
loop_
_publ_author_name
'Manson, Jamie L.'
'Arif, Atta M.'
'Miller, Joel S.'

_publ_section_title
;
 MnII(N3)2(pyrazine). A 2-D layered structure consisting of
 ferromagnetically coupled 1-D {Mn(\m-1,1-N3)2}n chains
;
_journal_issue 16
_journal_name_full 'Chemical Communications'
_journal_page_first 1479
_journal_paper_doi 10.1039/a903406d
_journal_year 1999
_chemical_formula_sum 'C4 H4 Mn N8'
_chemical_formula_weight 219.09
_chemical_name_systematic
;

 ?

;
_space_group_IT_number 9
_symmetry_cell_setting monoclinic
_symmetry_space_group_name_Hall 'C -2yc'
_symmetry_space_group_name_H-M 'C 1 c 1'
_atom_sites_solution_hydrogens geom
_atom_sites_solution_primary direct
_atom_sites_solution_secondary difmap
_audit_creation_method SHELXL-97
_cell_angle_alpha 90.00
_cell_angle_beta 112.032(4)
_cell_angle_gamma 90.00
_cell_formula_units_Z 4
_cell_length_a 16.3458(17)
_cell_length_b 7.3848(5)
_cell_length_c 6.8236(7)
_cell_measurement_temperature 200.00(10)
_cell_volume 763.53(12)
_computing_cell_refinement DENZO-SMN
_computing_data_collection 'Nonius Collect'
_computing_data_reduction DENZO-SMN
_computing_molecular_graphics 'WinGX, Ortep3'
_computing_structure_refinement 'SHELXL-97 (Sheldrick, 1997)'
_computing_structure_solution SIR97
_diffrn_ambient_temperature 200.00(10)
_diffrn_measured_fraction_theta_full 0.932
_diffrn_measured_fraction_theta_max 0.932
_diffrn_measurement_device_type 'Nonius KappaCCD Diffractometer'
_diffrn_measurement_method 'Phi plus OMega scan'
_diffrn_radiation_monochromator graphite
_diffrn_radiation_source 'fine-focus sealed tube'
_diffrn_radiation_type MoK\a
_diffrn_radiation_wavelength 0.71073
_diffrn_reflns_av_R_equivalents 0.0000
_diffrn_reflns_av_sigmaI/netI 0.0455
_diffrn_reflns_limit_h_max 24
_diffrn_reflns_limit_h_min 0
_diffrn_reflns_limit_k_max 10
_diffrn_reflns_limit_k_min 0
_diffrn_reflns_limit_l_max 9
_diffrn_reflns_limit_l_min -10
_diffrn_reflns_number 1230
_diffrn_reflns_theta_full 31.95
_diffrn_reflns_theta_max 31.95
_diffrn_reflns_theta_min 4.07
_exptl_absorpt_coefficient_mu 1.690
_exptl_absorpt_correction_type SCALEPACK
_exptl_crystal_colour Yellow
_exptl_crystal_density_diffrn 1.906
_exptl_crystal_density_method 'not measured'
_exptl_crystal_description 'Thin plate'
_exptl_crystal_F_000 436
_exptl_crystal_size_max 0.25
_exptl_crystal_size_mid 0.16
_exptl_crystal_size_min 0.03
_refine_diff_density_max 3.935
_refine_diff_density_min -0.963
_refine_diff_density_rms 0.214
_refine_ls_abs_structure_details 'Flack H D (1983), Acta Cryst. A39, 876-881'
_refine_ls_abs_structure_Flack 0.00(4)
_refine_ls_extinction_method none
_refine_ls_goodness_of_fit_ref 1.038
_refine_ls_hydrogen_treatment mixed
_refine_ls_matrix_type full
_refine_ls_number_parameters 118
_refine_ls_number_reflns 1230
_refine_ls_number_restraints 2
_refine_ls_restrained_S_all 1.037
_refine_ls_R_factor_all 0.0770
_refine_ls_R_factor_gt 0.0625
_refine_ls_shift/su_max 0.009
_refine_ls_shift/su_mean 0.002
_refine_ls_structure_factor_coef Fsqd
_refine_ls_weighting_details 'calc w=1/[\s^2^(Fo^2^)+(0.1355P)^2^+0.0000P] where P=(Fo^2^+2Fc^2^)/3'
_refine_ls_weighting_scheme calc
_refine_ls_wR_factor_gt 0.1659
_refine_ls_wR_factor_ref 0.1823
_reflns_number_gt 928
_reflns_number_total 1230
_reflns_threshold_expression >2sigma(I)
_cod_data_source_file 903406dsup1.cif
_cod_data_source_block Mn(N3)2(pyrazine)
_cod_depositor_comments
;
The following automatic conversions were performed:

'_cell_measurement_temperature' value '200(0.1)' was changed to
'200.00(10)' - precision was
estimated.

'_diffrn_ambient_temperature' value '200(0.1)' was
changed to '200.00(10)' - precision was
estimated.

'_symmetry_cell_setting' value 'Monoclinic' changed to
'monoclinic' according to
/home/saulius/struct/CIF-dictionaries/cif_core.dic dictionary named
'cif_core.dic' version 2.4.2 from 2011-04-26.

Automatic conversion script
Id: cif_fix_values 1891 2012-01-12 08:04:46Z andrius 
;
_cod_original_sg_symbol_H-M 'C c'
_cod_database_code 7110576

loop_
_symmetry_equiv_pos_as_xyz
'x, y, z'
'x, -y, z+1/2'
'x+1/2, y+1/2, z'
'x+1/2, -y+1/2, z+1/2'

loop_
_atom_site_label
_atom_site_type_symbol
_atom_site_fract_x
_atom_site_fract_y
_atom_site_fract_z
_atom_site_U_iso_or_equiv
_atom_site_adp_type
_atom_site_occupancy
_atom_site_symmetry_multiplicity
_atom_site_calc_flag
_atom_site_refinement_flags
Mn Mn 0.6812(2) -0.00364(6) 0.2467(5) 0.0164(3) Uani 1 1 d .
N1 N 0.7792(9) -0.0050(8) 0.083(2) 0.021(2) Uani 1 1 d .
N2 N 0.8479(7) 0.0376(13) 0.1560(18) 0.037(3) Uani 1 1 d .
N3 N 0.9229(10) 0.0870(13) 0.232(3) 0.053(3) Uani 1 1 d .
N4 N 0.5887(9) -0.0005(8) 0.4118(19) 0.019(2) Uani 1 1 d .
N5 N 0.5087(6) 0.0389(12) 0.3334(15) 0.0250(16) Uani 1 1 d .
N6 N 0.4366(10) 0.073(2) 0.262(3) 0.080(4) Uani 1 1 d .
N7 N 0.6820(9) 0.3077(5) 0.251(2) 0.0185(8) Uani 1 1 d .
N8 N 0.6838(9) 0.6853(5) 0.251(3) 0.0183(9) Uani 1 1 d .
C1 C 0.7578(5) 0.4020(15) 0.3447(13) 0.0166(17) Uani 1 1 d .
H1 H 0.8118 0.3386 0.4110 0.020 Uiso 1 1 calc R
C2 C 0.7576(5) 0.5930(13) 0.3450(13) 0.0151(16) Uani 1 1 d .
H2 H 0.8114 0.6565 0.4136 0.018 Uiso 1 1 calc R
C3 C 0.6094(8) 0.584(2) 0.1468(18) 0.032(3) Uani 1 1 d .
H3 H 0.5554 0.6445 0.0722 0.038 Uiso 1 1 calc R
C4 C 0.6102(7) 0.402(2) 0.1465(18) 0.028(2) Uani 1 1 d .
H4 H 0.5573 0.3387 0.0683 0.034 Uiso 1 1 calc R

loop_
_atom_site_aniso_label
_atom_site_aniso_U_11
_atom_site_aniso_U_22
_atom_site_aniso_U_33
_atom_site_aniso_U_23
_atom_site_aniso_U_13
_atom_site_aniso_U_12
Mn 0.0175(4) 0.0151(4) 0.0166(4) -0.0002(6) 0.0063(2) -0.0006(5)
N1 0.014(4) 0.023(6) 0.024(5) 0.005(2) 0.003(3) 0.000(2)
N2 0.050(7) 0.033(4) 0.033(5) 0.006(4) 0.020(4) 0.018(5)
N3 0.027(5) 0.055(6) 0.063(7) -0.006(4) 0.003(4) -0.018(4)
N4 0.021(5) 0.026(6) 0.012(4) 0.0048(19) 0.008(3) 0.0024(19)
N5 0.007(3) 0.050(4) 0.017(3) 0.003(4) 0.003(2) 0.011(3)
N6 0.022(5) 0.174(12) 0.040(7) 0.004(8) 0.008(4) 0.010(7)
N7 0.0234(16) 0.0153(17) 0.0157(16) -0.003(4) 0.0059(13) 0.008(4)
N8 0.0198(17) 0.0176(18) 0.0187(17) 0.005(4) 0.0084(14) -0.007(4)
C1 0.015(3) 0.011(4) 0.020(4) -0.003(3) 0.003(3) -0.009(3)
C2 0.016(4) 0.004(3) 0.024(4) -0.002(3) 0.006(3) 0.003(2)
C3 0.019(4) 0.047(7) 0.027(5) 0.003(5) 0.006(4) 0.012(4)
C4 0.021(4) 0.033(5) 0.028(5) -0.005(5) 0.006(4) -0.013(4)

loop_
_atom_type_symbol
_atom_type_description
_atom_type_scat_dispersion_real
_atom_type_scat_dispersion_imag
_atom_type_scat_source
C C 0.0033 0.0016 'International Tables Vol C Tables 4.2.6.8 and 6.1.1.4'
H H 0.0000 0.0000 'International Tables Vol C Tables 4.2.6.8 and 6.1.1.4'
N N 0.0061 0.0033 'International Tables Vol C Tables 4.2.6.8 and 6.1.1.4'
Mn Mn 0.3368 0.7283 'International Tables Vol C Tables 4.2.6.8 and 6.1.1.4'

loop_
_geom_angle_atom_site_label_1
_geom_angle_atom_site_label_2
_geom_angle_atom_site_label_3
_geom_angle
_geom_angle_site_symmetry_1
_geom_angle_site_symmetry_3
N4 Mn N4 101.2(5) . 2_554
N4 Mn N1 80.8(4) . 2
N4 Mn N1 176.8(4) 2_554 2
N4 Mn N1 178.7(6) . .
N4 Mn N1 80.1(4) 2_554 .
N1 Mn N1 97.9(5) 2 .
N4 Mn N8 91.0(4) . 1_545
N4 Mn N8 91.7(4) 2_554 1_545
N1 Mn N8 90.7(4) 2 1_545
N1 Mn N8 89.4(4) . 1_545
N4 Mn N7 89.1(4) . .
N4 Mn N7 89.9(4) 2_554 .
N1 Mn N7 87.7(4) 2 .
N1 Mn N7 90.6(4) . .
N8 Mn N7 178.4(7) 1_545 .
N2 N1 Mn 132.3(12) . 2_554
N2 N1 Mn 124.8(12) . .
Mn N1 Mn 97.9(5) 2_554 .
N1 N2 N3 178.5(14) . .
N5 N4 Mn 126.5(9) . .
N5 N4 Mn 129.7(10) . 2
Mn N4 Mn 101.2(5) . 2
N6 N5 N4 179.4(13) . .
C4 N7 C1 117.1(5) . .
C4 N7 Mn 121.3(9) . .
C1 N7 Mn 121.3(8) . .
C2 N8 C3 115.9(5) . .
C2 N8 Mn 122.0(8) . 1_565
C3 N8 Mn 121.9(8) . 1_565
N7 C1 C2 120.9(7) . .
N7 C1 H1 119.6 . .
C2 C1 H1 119.6 . .
N8 C2 C1 121.1(7) . .
N8 C2 H2 119.5 . .
C1 C2 H2 119.5 . .
C4 C3 N8 122.6(8) . .
C4 C3 H3 118.7 . .
N8 C3 H3 118.7 . .
N7 C4 C3 122.2(8) . .
N7 C4 H4 118.9 . .
C3 C4 H4 118.9 . .

loop_
_geom_bond_atom_site_label_1
_geom_bond_atom_site_label_2
_geom_bond_distance
_geom_bond_site_symmetry_2
Mn N4 2.198(12) .
Mn N4 2.217(12) 2_554
Mn N1 2.255(14) 2
Mn N1 2.270(14) .
Mn N8 2.298(4) 1_545
Mn N7 2.299(4) .
N1 N2 1.091(18) .
N1 Mn 2.255(14) 2_554
N2 N3 1.195(16) .
N4 N5 1.248(17) .
N4 Mn 2.217(12) 2
N5 N6 1.123(13) .
N7 C4 1.32(2) .
N7 C1 1.355(17) .
N8 C2 1.323(17) .
N8 C3 1.38(2) .
N8 Mn 2.298(4) 1_565
C1 C2 1.411(19) .
C1 H1 0.9500 .
C2 H2 0.9500 .
C3 C4 1.34(3) .
C3 H3 0.9500 .
C4 H4 0.9500 .

loop_
_geom_torsion_atom_site_label_1
_geom_torsion_atom_site_label_2
_geom_torsion_atom_site_label_3
_geom_torsion_atom_site_label_4
_geom_torsion
_geom_torsion_site_symmetry_1
_geom_torsion_site_symmetry_4
N4 Mn N1 N2 -5(9) . .
N4 Mn N1 N2 158.4(8) 2_554 .
N1 Mn N1 N2 -19.2(8) 2 .
N8 Mn N1 N2 -109.8(10) 1_545 .
N7 Mn N1 N2 68.6(9) . .
N4 Mn N1 Mn -163(8) . 2_554
N4 Mn N1 Mn 0.8(3) 2_554 2_554
N1 Mn N1 Mn -176.7(3) 2 2_554
N8 Mn N1 Mn 92.7(4) 1_545 2_554
N7 Mn N1 Mn -89.0(4) . 2_554
Mn N1 N2 N3 22(52) 2_554 .
Mn N1 N2 N3 -127(52) . .
N4 Mn N4 N5 -15.4(7) 2_554 .
N1 Mn N4 N5 162.1(7) 2 .
N1 Mn N4 N5 148(9) . .
N8 Mn N4 N5 -107.4(9) 1_545 .
N7 Mn N4 N5 74.3(8) . .
N4 Mn N4 Mn -178.4(3) 2_554 2
N1 Mn N4 Mn -0.9(3) 2 2
N1 Mn N4 Mn -15(8) . 2
N8 Mn N4 Mn 89.7(4) 1_545 2
N7 Mn N4 Mn -88.7(4) . 2
Mn N4 N5 N6 58(100) . .
Mn N4 N5 N6 -144(100) 2 .
N4 Mn N7 C4 -64.9(12) . .
N4 Mn N7 C4 36.3(13) 2_554 .
N1 Mn N7 C4 -145.7(13) 2 .
N1 Mn N7 C4 116.4(13) . .
N8 Mn N7 C4 -157(21) 1_545 .
N4 Mn N7 C1 121.4(12) . .
N4 Mn N7 C1 -137.4(12) 2_554 .
N1 Mn N7 C1 40.6(12) 2 .
N1 Mn N7 C1 -57.3(12) . .
N8 Mn N7 C1 29(23) 1_545 .
C4 N7 C1 C2 5(2) . .
Mn N7 C1 C2 179.4(6) . .
C3 N8 C2 C1 -2.9(19) . .
Mn N8 C2 C1 -179.6(6) 1_565 .
N7 C1 C2 N8 -1.1(11) . .
C2 N8 C3 C4 3(2) . .
Mn N8 C3 C4 179.4(7) 1_565 .
C1 N7 C4 C3 -6(2) . .
Mn N7 C4 C3 -179.8(7) . .
N8 C3 C4 N7 1.9(13) . .
